data_7203420
loop_
_publ_author_name
'Xiaowei Zhan'
'Chad Risko'
'Alexander Korlyukov'
'Francis Sena'
'Tatiana V. Timofeeva'
'Mikhail Yu. Antipin'
'Stephen Barlow'
'Jean-Luc Br\'edas'
'Seth R. Marder'

_publ_section_title
;
 Comparative studies of the geometric and electronic properties of
 1,1-disubstituted-2,3,4,5-tetraphenylsiloles and
 1,1,2,2-tetramethyl-3,4,5,6-tetraphenyl-1,2-disila-3,5-cyclohexadiene
;
_journal_issue 39
_journal_name_full 'Journal of Materials Chemistry'
_journal_page_first 3814
_journal_paper_doi 10.1039/b605343b
_journal_volume 16
_journal_year 2006
_chemical_formula_moiety 'C62 H52 Si2, CHCl3'
_chemical_formula_sum 'C63 H53 Cl3 Si2'
_chemical_formula_weight 972.58
_chemical_name_systematic
;
?
;
_space_group_IT_number 2
_symmetry_cell_setting triclinic
_symmetry_space_group_name_Hall '-P 1'
_symmetry_space_group_name_H-M 'P -1'
_atom_sites_solution_hydrogens geom
_atom_sites_solution_primary direct
_atom_sites_solution_secondary difmap
_audit_creation_method SHELXL-97
_cell_angle_alpha 97.790(8)
_cell_angle_beta 104.678(8)
_cell_angle_gamma 99.573(9)
_cell_formula_units_Z 2
_cell_length_a 10.356(4)
_cell_length_b 13.044(5)
_cell_length_c 19.594(7)
_cell_measurement_reflns_used 708
_cell_measurement_temperature 120(2)
_cell_measurement_theta_max 22.68
_cell_measurement_theta_min 2.47
_cell_volume 2480.6(16)
_computing_cell_refinement 'SAINTPlus (Bruker, 1998a)'
_computing_data_collection 'SMART (Bruker, 1998b)'
_computing_data_reduction 'SAINTPlus (Bruker, 1998a)'
_computing_molecular_graphics 'SHELXTL ver. 5.1 (Sheldrick, 1998b)'
_computing_publication_material 'SHELXTL ver. 5.1 (Sheldrick, 1998b)'
_computing_structure_refinement 'SHELXTL ver. 5.1 (Sheldrick, 1998b)'
_computing_structure_solution 'SHELXTL ver. 5.1 (Sheldrick, 1998b)'
_diffrn_ambient_temperature 120(2)
_diffrn_measured_fraction_theta_full 0.891
_diffrn_measured_fraction_theta_max 0.891
_diffrn_measurement_device_type 'Bruker Smart 1000 CCD area detector'
_diffrn_measurement_method 'phi and omega scans'
_diffrn_radiation_monochromator graphite
_diffrn_radiation_source 'fine-focus sealed tube'
_diffrn_radiation_type MoK\a
_diffrn_radiation_wavelength 0.71073
_diffrn_reflns_av_R_equivalents 0.0621
_diffrn_reflns_av_sigmaI/netI 0.2249
_diffrn_reflns_limit_h_max 12
_diffrn_reflns_limit_h_min -14
_diffrn_reflns_limit_k_max 18
_diffrn_reflns_limit_k_min -18
_diffrn_reflns_limit_l_max 27
_diffrn_reflns_limit_l_min -25
_diffrn_reflns_number 18367
_diffrn_reflns_theta_full 30.08
_diffrn_reflns_theta_max 30.08
_diffrn_reflns_theta_min 1.77
_exptl_absorpt_coefficient_mu 0.275
_exptl_absorpt_correction_T_max 0.9945
_exptl_absorpt_correction_T_min 0.9220
_exptl_absorpt_correction_type multi-scan
_exptl_absorpt_process_details 'SADABS (Sheldrick, 1998a)'
_exptl_crystal_colour yellow
_exptl_crystal_density_diffrn 1.302
_exptl_crystal_density_method 'not measured'
_exptl_crystal_description needle
_exptl_crystal_F_000 1020
_exptl_crystal_size_max 0.30
_exptl_crystal_size_mid 0.02
_exptl_crystal_size_min 0.02
_refine_diff_density_max 0.773
_refine_diff_density_min -0.662
_refine_diff_density_rms 0.073
_refine_ls_extinction_method none
_refine_ls_goodness_of_fit_ref 0.940
_refine_ls_hydrogen_treatment constr
_refine_ls_matrix_type full
_refine_ls_number_parameters 613
_refine_ls_number_reflns 13000
_refine_ls_number_restraints 0
_refine_ls_restrained_S_all 0.940
_refine_ls_R_factor_all 0.2242
_refine_ls_R_factor_gt 0.0704
_refine_ls_shift/su_max 0.000
_refine_ls_shift/su_mean 0.000
_refine_ls_structure_factor_coef Fsqd
_refine_ls_weighting_details 'calc w=1/[\s^2^(Fo^2^)+(0.0231P)^2^+1.66P] where P=(Fo^2^+2Fc^2^)/3'
_refine_ls_weighting_scheme calc
_refine_ls_wR_factor_gt 0.1260
_refine_ls_wR_factor_ref 0.1509
_reflns_number_gt 3945
_reflns_number_total 13000
_reflns_threshold_expression I>2\s(I)
_cod_data_source_file b605343b.txt
_cod_data_source_block COMPOUND_II_CHLOROFORM_SOLVATE
_cod_depositor_comments
;
The following automatic conversions were performed:
'_symmetry_cell_setting' value 'Triclinic' changed to 'triclinic'
according to '/home/saulius/struct/CIF-dictionaries/cif_core.dic'
dictionary named 'cif_core.dic' version 2.4.1 from 2010-06-29.

Automatic conversion script
Id: cif_fix_enum 1527 2010-12-29 10:47:43Z saulius 
;
_cod_original_cell_volume 2480.6(15)
_cod_original_sg_symbol_H-M P-1
_cod_database_code 7203420

loop_
_symmetry_equiv_pos_as_xyz
'x, y, z'
'-x, -y, -z'

loop_
_atom_site_label
_atom_site_type_symbol
_atom_site_fract_x
_atom_site_fract_y
_atom_site_fract_z
_atom_site_U_iso_or_equiv
_atom_site_adp_type
_atom_site_occupancy
_atom_site_symmetry_multiplicity
_atom_site_calc_flag
_atom_site_refinement_flags
_atom_site_disorder_assembly
_atom_site_disorder_group
Si1 Si 0.54212(12) 0.76740(9) 0.08474(6) 0.0349(3) Uani 1 1 d . . .
Si1' Si 0.25957(12) 0.93375(9) 0.48572(7) 0.0397(3) Uani 1 1 d . . .
Cl3S Cl 0.67189(13) 0.67943(10) 0.40040(8) 0.0761(4) Uani 1 1 d . . .
Cl2S Cl 0.93470(15) 0.76515(12) 0.39355(10) 0.0975(6) Uani 1 1 d . . .
Cl1S Cl 0.89766(18) 0.59951(12) 0.47170(10) 0.1156(7) Uani 1 1 d . . .
C4 C 0.4189(4) 0.6884(3) -0.0498(2) 0.0308(9) Uani 1 1 d . . .
C3 C 0.5233(4) 0.7833(3) -0.0476(2) 0.0305(9) Uani 1 1 d . . .
C5' C 0.2050(4) 0.9455(3) 0.3906(2) 0.0339(10) Uani 1 1 d . . .
C52 C 0.3140(4) 0.4747(3) -0.0053(2) 0.0322(10) Uani 1 1 d . . .
H52A H 0.3666 0.4623 -0.0377 0.039 Uiso 1 1 calc R . .
C3' C 0.2615(4) 0.7749(3) 0.3910(2) 0.0335(10) Uani 1 1 d . . .
C21 C 0.7016(4) 0.9337(3) 0.0326(2) 0.0317(10) Uani 1 1 d . . .
C41 C 0.3328(4) 0.6241(3) -0.1191(2) 0.0306(9) Uani 1 1 d . . .
C26 C 0.6785(4) 1.0182(3) -0.0014(2) 0.0347(10) Uani 1 1 d . . .
H26A H 0.5949 1.0116 -0.0374 0.042 Uiso 1 1 calc R . .
C5 C 0.4097(4) 0.6683(3) 0.0144(2) 0.0297(9) Uani 1 1 d . . .
C2 C 0.5998(4) 0.8360(3) 0.0175(2) 0.0310(9) Uani 1 1 d . . .
C41' C 0.1656(4) 0.8324(3) 0.2712(2) 0.0320(10) Uani 1 1 d . . .
C22' C 0.2750(4) 0.7204(3) 0.5693(2) 0.0411(11) Uani 1 1 d . . .
H22A H 0.2022 0.7546 0.5728 0.049 Uiso 1 1 calc R . .
C31' C 0.2787(4) 0.6771(3) 0.3512(2) 0.0372(10) Uani 1 1 d . . .
C53 C 0.2326(4) 0.3912(3) 0.0079(2) 0.0375(10) Uani 1 1 d . . .
H53A H 0.2291 0.3213 -0.0150 0.045 Uiso 1 1 calc R . .
C4' C 0.2104(4) 0.8558(3) 0.3504(2) 0.0337(10) Uani 1 1 d . . .
C42' C 0.0687(4) 0.7438(3) 0.2324(2) 0.0364(10) Uani 1 1 d . . .
H42A H 0.0327 0.6941 0.2576 0.044 Uiso 1 1 calc R . .
C42 C 0.3885(4) 0.5764(3) -0.1689(2) 0.0372(10) Uani 1 1 d . . .
H42B H 0.4848 0.5849 -0.1585 0.045 Uiso 1 1 calc R . .
C51' C 0.1441(4) 1.0308(3) 0.3628(2) 0.0348(10) Uani 1 1 d . . .
C43' C 0.0233(4) 0.7251(3) 0.1598(2) 0.0389(11) Uani 1 1 d . . .
H43A H -0.0449 0.6642 0.1349 0.047 Uiso 1 1 calc R . .
C51 C 0.3221(4) 0.5768(3) 0.0272(2) 0.0322(10) Uani 1 1 d . . .
C31 C 0.5341(4) 0.8113(3) -0.1169(2) 0.0332(10) Uani 1 1 d . . .
C22 C 0.8236(4) 0.9471(3) 0.0853(2) 0.0406(11) Uani 1 1 d . . .
H22B H 0.8408 0.8915 0.1107 0.049 Uiso 1 1 calc R . .
C25 C 0.7739(4) 1.1107(3) 0.0157(2) 0.0371(10) Uani 1 1 d . . .
H25A H 0.7561 1.1678 -0.0081 0.045 Uiso 1 1 calc R . .
C35 C 0.4353(5) 0.8551(3) -0.2297(2) 0.0443(12) Uani 1 1 d . . .
H35A H 0.3600 0.8723 -0.2618 0.053 Uiso 1 1 calc R . .
C32 C 0.6516(4) 0.8097(3) -0.1367(2) 0.0412(11) Uani 1 1 d . . .
H32A H 0.7283 0.7953 -0.1040 0.049 Uiso 1 1 calc R . .
C46' C 0.2175(4) 0.9019(3) 0.2320(2) 0.0364(10) Uani 1 1 d . . .
H46A H 0.2852 0.9634 0.2565 0.044 Uiso 1 1 calc R . .
C54 C 0.1554(4) 0.4079(3) 0.0542(2) 0.0420(11) Uani 1 1 d . . .
H54A H 0.0987 0.3496 0.0636 0.050 Uiso 1 1 calc R . .
C46 C 0.1938(4) 0.6100(3) -0.1360(2) 0.0411(11) Uani 1 1 d . . .
H46B H 0.1530 0.6419 -0.1027 0.049 Uiso 1 1 calc R . .
C23 C 0.9206(4) 1.0391(3) 0.1015(2) 0.0467(12) Uani 1 1 d . . .
H23A H 1.0054 1.0458 0.1365 0.056 Uiso 1 1 calc R . .
C56 C 0.2441(4) 0.5905(3) 0.0736(2) 0.0415(11) Uani 1 1 d . . .
H56A H 0.2490 0.6600 0.0976 0.050 Uiso 1 1 calc R . .
C2' C 0.2844(4) 0.7983(3) 0.4626(2) 0.0365(10) Uani 1 1 d . . .
C45' C 0.1726(4) 0.8828(3) 0.1588(2) 0.0415(11) Uani 1 1 d . . .
H45A H 0.2087 0.9315 0.1330 0.050 Uiso 1 1 calc R . .
C8 C 0.6625(4) 0.7246(3) 0.1576(2) 0.0392(11) Uani 1 1 d . . .
H8A H 0.6286 0.6535 0.1665 0.047 Uiso 1 1 calc R . .
H8B H 0.7565 0.7320 0.1530 0.047 Uiso 1 1 calc R . .
C43 C 0.3071(5) 0.5172(3) -0.2329(2) 0.0440(12) Uani 1 1 d . . .
H43B H 0.3472 0.4844 -0.2662 0.053 Uiso 1 1 calc R . .
C21' C 0.3347(4) 0.7329(3) 0.5146(2) 0.0412(11) Uani 1 1 d . . .
C25' C 0.4862(4) 0.6230(3) 0.5615(3) 0.0510(13) Uani 1 1 d . . .
H25B H 0.5602 0.5898 0.5589 0.061 Uiso 1 1 calc R . .
C55 C 0.1601(4) 0.5078(3) 0.0865(2) 0.0488(12) Uani 1 1 d . . .
H55A H 0.1054 0.5200 0.1178 0.059 Uiso 1 1 calc R . .
C52' C 0.0184(4) 1.0135(3) 0.3123(2) 0.0409(11) Uani 1 1 d . . .
H52B H -0.0299 0.9429 0.2922 0.049 Uiso 1 1 calc R . .
C6 C 0.5154(4) 0.8444(3) 0.1650(2) 0.0406(11) Uani 1 1 d . . .
H6A H 0.5240 0.9210 0.1645 0.049 Uiso 1 1 calc R . .
H6B H 0.4307 0.8146 0.1763 0.049 Uiso 1 1 calc R . .
C8' C 0.1644(4) 0.9687(3) 0.5497(2) 0.0470(12) Uani 1 1 d . . .
H8'A H 0.1122 1.0241 0.5380 0.056 Uiso 1 1 calc R . .
H8'B H 0.1067 0.9071 0.5595 0.056 Uiso 1 1 calc R . .
C6' C 0.3966(4) 1.0251(3) 0.5584(2) 0.0466(12) Uani 1 1 d . . .
H6'A H 0.4811 0.9979 0.5735 0.056 Uiso 1 1 calc R . .
H6'B H 0.4170 1.0981 0.5494 0.056 Uiso 1 1 calc R . .
C34 C 0.5524(5) 0.8514(3) -0.2496(2) 0.0510(13) Uani 1 1 d . . .
H34A H 0.5576 0.8644 -0.2955 0.061 Uiso 1 1 calc R . .
C36 C 0.4253(4) 0.8345(3) -0.1650(2) 0.0420(11) Uani 1 1 d . . .
H36A H 0.3426 0.8362 -0.1527 0.050 Uiso 1 1 calc R . .
C44 C 0.1693(5) 0.5049(3) -0.2493(2) 0.0454(12) Uani 1 1 d . . .
H44A H 0.1133 0.4650 -0.2944 0.054 Uiso 1 1 calc R . .
C26' C 0.4411(4) 0.6840(3) 0.5118(2) 0.0449(11) Uani 1 1 d . . .
H26B H 0.4845 0.6923 0.4751 0.054 Uiso 1 1 calc R . .
C44' C 0.0766(4) 0.7951(3) 0.1222(2) 0.0418(11) Uani 1 1 d . . .
H44B H 0.0466 0.7821 0.0713 0.050 Uiso 1 1 calc R . .
C54' C 0.0302(6) 1.1968(4) 0.3197(3) 0.0608(14) Uani 1 1 d . . .
H54B H -0.0101 1.2538 0.3057 0.073 Uiso 1 1 calc R . .
C24' C 0.4241(5) 0.6106(3) 0.6144(3) 0.0529(13) Uani 1 1 d . . .
H24A H 0.4543 0.5678 0.6483 0.063 Uiso 1 1 calc R . .
C56' C 0.2089(5) 1.1349(3) 0.3906(2) 0.0508(13) Uani 1 1 d . . .
H56B H 0.2942 1.1498 0.4265 0.061 Uiso 1 1 calc R . .
C33 C 0.6616(5) 0.8286(3) -0.2027(2) 0.0489(12) Uani 1 1 d . . .
H33A H 0.7435 0.8259 -0.2156 0.059 Uiso 1 1 calc R . .
C53' C -0.0376(5) 1.0951(4) 0.2907(2) 0.0498(12) Uani 1 1 d . . .
H53B H -0.1237 1.0812 0.2556 0.060 Uiso 1 1 calc R . .
C24 C 0.8947(4) 1.1208(3) 0.0671(2) 0.0470(12) Uani 1 1 d . . .
H24B H 0.9609 1.1851 0.0789 0.056 Uiso 1 1 calc R . .
C36' C 0.3584(4) 0.6815(4) 0.3038(2) 0.0492(12) Uani 1 1 d . . .
H36B H 0.4023 0.7483 0.2978 0.059 Uiso 1 1 calc R . .
C7 C 0.6427(5) 0.8158(4) 0.2093(2) 0.0638(14) Uani 1 1 d . . .
H7A H 0.7218 0.8761 0.2227 0.077 Uiso 1 1 calc R . .
H7B H 0.6282 0.7926 0.2533 0.077 Uiso 1 1 calc R . .
C45 C 0.1116(5) 0.5499(3) -0.2009(2) 0.0473(12) Uani 1 1 d . . .
H45B H 0.0151 0.5401 -0.2117 0.057 Uiso 1 1 calc R . .
C32' C 0.2168(4) 0.5793(3) 0.3585(2) 0.0519(13) Uani 1 1 d . . .
H32B H 0.1619 0.5742 0.3906 0.062 Uiso 1 1 calc R . .
C7' C 0.3020(5) 1.0100(4) 0.6069(2) 0.0618(14) Uani 1 1 d . . .
H7'A H 0.3251 0.9576 0.6376 0.074 Uiso 1 1 calc R . .
H7'B H 0.3039 1.0776 0.6373 0.074 Uiso 1 1 calc R . .
C33' C 0.2335(5) 0.4882(4) 0.3196(3) 0.0630(16) Uani 1 1 d . . .
H33B H 0.1908 0.4209 0.3254 0.076 Uiso 1 1 calc R . .
C23' C 0.3190(5) 0.6593(3) 0.6187(2) 0.0534(13) Uani 1 1 d . . .
H23B H 0.2764 0.6510 0.6558 0.064 Uiso 1 1 calc R . .
C34' C 0.3103(6) 0.4945(5) 0.2733(3) 0.0757(18) Uani 1 1 d . . .
H34B H 0.3193 0.4314 0.2461 0.091 Uiso 1 1 calc R . .
C55' C 0.1549(6) 1.2171(4) 0.3684(3) 0.0665(15) Uani 1 1 d . . .
H55B H 0.2040 1.2879 0.3868 0.080 Uiso 1 1 calc R . .
C35' C 0.3748(5) 0.5897(5) 0.2651(3) 0.0653(15) Uani 1 1 d . . .
H35B H 0.4304 0.5934 0.2332 0.078 Uiso 1 1 calc R . .
C1S C 0.8444(5) 0.7102(4) 0.4477(3) 0.0638(14) Uani 1 1 d . . .
H1SA H 0.8586 0.7635 0.4921 0.077 Uiso 1 1 calc R . .

loop_
_atom_site_aniso_label
_atom_site_aniso_U_11
_atom_site_aniso_U_22
_atom_site_aniso_U_33
_atom_site_aniso_U_23
_atom_site_aniso_U_13
_atom_site_aniso_U_12
Si1 0.0360(7) 0.0353(7) 0.0352(7) 0.0093(6) 0.0132(6) 0.0055(5)
Si1' 0.0377(7) 0.0448(7) 0.0379(8) 0.0104(6) 0.0135(6) 0.0053(6)
Cl3S 0.0478(8) 0.0765(10) 0.1023(12) 0.0071(8) 0.0297(8) 0.0024(7)
Cl2S 0.0705(10) 0.0862(11) 0.1407(15) 0.0041(10) 0.0600(11) -0.0031(8)
Cl1S 0.1094(14) 0.0815(11) 0.1256(15) 0.0163(10) -0.0189(12) 0.0201(10)
C4 0.030(2) 0.028(2) 0.038(3) 0.0069(19) 0.015(2) 0.0063(18)
C3 0.026(2) 0.034(2) 0.036(3) 0.011(2) 0.013(2) 0.0107(18)
C5' 0.031(2) 0.035(2) 0.038(3) 0.012(2) 0.012(2) 0.0044(19)
C52 0.031(2) 0.035(2) 0.031(2) 0.0098(19) 0.009(2) 0.0058(19)
C3' 0.027(2) 0.032(2) 0.040(3) 0.007(2) 0.010(2) -0.0013(18)
C21 0.031(3) 0.035(2) 0.032(2) 0.0097(19) 0.012(2) 0.0062(19)
C41 0.028(2) 0.036(2) 0.030(2) 0.0124(19) 0.010(2) 0.0049(18)
C26 0.032(2) 0.036(2) 0.037(3) 0.007(2) 0.010(2) 0.010(2)
C5 0.030(2) 0.025(2) 0.039(3) 0.0085(19) 0.015(2) 0.0094(18)
C2 0.027(2) 0.033(2) 0.035(3) 0.010(2) 0.011(2) 0.0078(18)
C41' 0.028(2) 0.039(2) 0.034(3) 0.010(2) 0.014(2) 0.0106(19)
C22' 0.041(3) 0.044(3) 0.037(3) 0.015(2) 0.010(2) 0.003(2)
C31' 0.033(3) 0.040(3) 0.035(3) 0.011(2) -0.001(2) 0.009(2)
C53 0.033(2) 0.032(2) 0.047(3) 0.011(2) 0.010(2) 0.0054(19)
C4' 0.025(2) 0.034(2) 0.035(3) 0.009(2) 0.002(2) -0.0058(18)
C42' 0.032(3) 0.038(2) 0.040(3) 0.010(2) 0.014(2) 0.004(2)
C42 0.037(3) 0.038(2) 0.042(3) 0.018(2) 0.017(2) 0.007(2)
C51' 0.035(3) 0.040(3) 0.031(3) 0.007(2) 0.015(2) 0.004(2)
C43' 0.027(2) 0.042(3) 0.039(3) 0.000(2) 0.003(2) -0.0003(19)
C51 0.030(2) 0.039(2) 0.029(2) 0.0057(19) 0.011(2) 0.0054(19)
C31 0.034(3) 0.029(2) 0.033(3) 0.0046(19) 0.008(2) -0.0017(18)
C22 0.034(3) 0.036(2) 0.048(3) 0.015(2) 0.005(2) 0.003(2)
C25 0.040(3) 0.034(2) 0.040(3) 0.008(2) 0.016(2) 0.005(2)
C35 0.049(3) 0.044(3) 0.037(3) 0.016(2) 0.008(2) 0.002(2)
C32 0.038(3) 0.046(3) 0.037(3) 0.006(2) 0.011(2) 0.000(2)
C46' 0.030(2) 0.047(3) 0.035(3) 0.009(2) 0.012(2) 0.011(2)
C54 0.044(3) 0.039(3) 0.048(3) 0.011(2) 0.023(2) 0.003(2)
C46 0.040(3) 0.041(3) 0.041(3) 0.007(2) 0.010(2) 0.005(2)
C23 0.032(3) 0.046(3) 0.053(3) 0.011(2) 0.002(2) 0.000(2)
C56 0.049(3) 0.034(2) 0.045(3) 0.014(2) 0.020(2) 0.004(2)
C2' 0.031(3) 0.041(2) 0.038(3) 0.014(2) 0.012(2) 0.0012(19)
C45' 0.037(3) 0.051(3) 0.040(3) 0.010(2) 0.017(2) 0.009(2)
C8 0.036(3) 0.038(2) 0.042(3) 0.010(2) 0.008(2) 0.005(2)
C43 0.057(3) 0.039(3) 0.037(3) 0.004(2) 0.022(3) 0.003(2)
C21' 0.042(3) 0.035(2) 0.040(3) 0.005(2) 0.005(2) -0.001(2)
C25' 0.037(3) 0.051(3) 0.058(3) 0.015(3) -0.002(3) 0.009(2)
C55 0.048(3) 0.055(3) 0.052(3) 0.012(2) 0.033(3) 0.003(2)
C52' 0.040(3) 0.042(3) 0.042(3) 0.013(2) 0.014(2) 0.002(2)
C6 0.037(3) 0.040(3) 0.050(3) 0.012(2) 0.020(2) 0.006(2)
C8' 0.045(3) 0.053(3) 0.048(3) 0.019(2) 0.016(2) 0.015(2)
C6' 0.054(3) 0.043(3) 0.044(3) 0.010(2) 0.013(2) 0.012(2)
C34 0.059(3) 0.051(3) 0.034(3) 0.010(2) 0.012(3) -0.013(2)
C36 0.040(3) 0.041(3) 0.045(3) 0.008(2) 0.016(2) 0.003(2)
C44 0.051(3) 0.045(3) 0.031(3) 0.011(2) 0.005(2) -0.007(2)
C26' 0.038(3) 0.053(3) 0.039(3) 0.012(2) 0.004(2) 0.005(2)
C44' 0.035(3) 0.061(3) 0.033(3) 0.010(2) 0.012(2) 0.018(2)
C54' 0.076(4) 0.045(3) 0.068(4) 0.022(3) 0.024(3) 0.018(3)
C24' 0.051(3) 0.052(3) 0.048(3) 0.020(2) 0.001(3) -0.001(2)
C56' 0.051(3) 0.044(3) 0.048(3) 0.015(2) 0.000(2) 0.001(2)
C33 0.046(3) 0.049(3) 0.049(3) 0.003(2) 0.022(3) -0.005(2)
C53' 0.045(3) 0.060(3) 0.055(3) 0.026(3) 0.018(3) 0.022(3)
C24 0.040(3) 0.039(3) 0.057(3) 0.011(2) 0.012(3) -0.004(2)
C36' 0.044(3) 0.054(3) 0.042(3) 0.002(2) -0.002(2) 0.020(2)
C7 0.056(4) 0.082(4) 0.049(3) 0.002(3) 0.013(3) 0.014(3)
C45 0.041(3) 0.053(3) 0.043(3) 0.018(2) 0.007(3) 0.000(2)
C32' 0.050(3) 0.045(3) 0.053(3) 0.014(3) -0.001(3) 0.009(2)
C7' 0.084(4) 0.061(3) 0.042(3) 0.003(3) 0.026(3) 0.013(3)
C33' 0.060(4) 0.039(3) 0.065(4) 0.012(3) -0.024(3) 0.005(3)
C23' 0.055(3) 0.055(3) 0.050(3) 0.017(3) 0.015(3) 0.002(3)
C34' 0.081(5) 0.067(4) 0.065(4) 0.000(3) -0.013(3) 0.036(4)
C55' 0.074(4) 0.041(3) 0.072(4) 0.020(3) 0.001(3) 0.004(3)
C35' 0.056(4) 0.085(4) 0.052(3) 0.004(3) 0.000(3) 0.037(3)
C1S 0.050(3) 0.057(3) 0.079(4) 0.014(3) 0.015(3) 0.002(2)

loop_
_atom_type_symbol
_atom_type_description
_atom_type_scat_dispersion_real
_atom_type_scat_dispersion_imag
_atom_type_scat_source
C C 0.0033 0.0016 'International Tables Vol C Tables 4.2.6.8 and 6.1.1.4'
H H 0.0000 0.0000 'International Tables Vol C Tables 4.2.6.8 and 6.1.1.4'
Si Si 0.0817 0.0704 'International Tables Vol C Tables 4.2.6.8 and 6.1.1.4'
Cl Cl 0.1484 0.1585 'International Tables Vol C Tables 4.2.6.8 and 6.1.1.4'

loop_
_geom_angle_atom_site_label_1
_geom_angle_atom_site_label_2
_geom_angle_atom_site_label_3
_geom_angle
_geom_angle_site_symmetry_1
_geom_angle_site_symmetry_3
_geom_angle_publ_flag
C5 Si1 C2 92.37(18) . . ?
C5 Si1 C6 125.72(18) . . ?
C2 Si1 C6 120.36(18) . . ?
C5 Si1 C8 120.38(17) . . ?
C2 Si1 C8 122.29(18) . . ?
C6 Si1 C8 79.41(18) . . ?
C5 Si1 C7 143.28(18) . . ?
C2 Si1 C7 124.29(18) . . ?
C6 Si1 C7 40.20(15) . . ?
C8 Si1 C7 40.61(15) . . ?
C2' Si1' C5' 92.11(19) . . ?
C2' Si1' C6' 116.83(19) . . ?
C5' Si1' C6' 127.10(19) . . ?
C2' Si1' C8' 122.21(19) . . ?
C5' Si1' C8' 122.97(19) . . ?
C6' Si1' C8' 79.27(19) . . ?
C2' Si1' C7' 119.23(18) . . ?
C5' Si1' C7' 148.66(18) . . ?
C6' Si1' C7' 40.84(16) . . ?
C8' Si1' C7' 40.73(16) . . ?
C5 C4 C41 124.1(3) . . ?
C5 C4 C3 115.4(3) . . ?
C41 C4 C3 120.5(3) . . ?
C2 C3 C31 125.6(4) . . ?
C2 C3 C4 116.8(4) . . ?
C31 C3 C4 117.6(3) . . ?
C4' C5' C51' 125.0(4) . . ?
C4' C5' Si1' 108.5(3) . . ?
C51' C5' Si1' 125.7(3) . . ?
C53 C52 C51 121.6(4) . . ?
C53 C52 H52A 119.2 . . ?
C51 C52 H52A 119.2 . . ?
C2' C3' C31' 125.5(4) . . ?
C2' C3' C4' 115.6(4) . . ?
C31' C3' C4' 118.9(4) . . ?
C22 C21 C26 117.5(4) . . ?
C22 C21 C2 120.1(3) . . ?
C26 C21 C2 122.3(4) . . ?
C46 C41 C42 117.9(4) . . ?
C46 C41 C4 120.3(4) . . ?
C42 C41 C4 121.8(4) . . ?
C25 C26 C21 121.2(4) . . ?
C25 C26 H26A 119.4 . . ?
C21 C26 H26A 119.4 . . ?
C4 C5 C51 126.2(4) . . ?
C4 C5 Si1 108.0(3) . . ?
C51 C5 Si1 125.4(3) . . ?
C3 C2 C21 126.3(4) . . ?
C3 C2 Si1 107.3(3) . . ?
C21 C2 Si1 126.3(3) . . ?
C42' C41' C46' 116.8(4) . . ?
C42' C41' C4' 122.6(3) . . ?
C46' C41' C4' 120.6(4) . . ?
C21' C22' C23' 121.2(4) . . ?
C21' C22' H22A 119.4 . . ?
C23' C22' H22A 119.4 . . ?
C36' C31' C32' 118.1(4) . . ?
C36' C31' C3' 120.1(4) . . ?
C32' C31' C3' 121.8(4) . . ?
C52 C53 C54 119.8(4) . . ?
C52 C53 H53A 120.1 . . ?
C54 C53 H53A 120.1 . . ?
C5' C4' C41' 124.5(4) . . ?
C5' C4' C3' 115.4(4) . . ?
C41' C4' C3' 120.1(4) . . ?
C43' C42' C41' 122.4(4) . . ?
C43' C42' H42A 118.8 . . ?
C41' C42' H42A 118.8 . . ?
C43 C42 C41 121.0(4) . . ?
C43 C42 H42B 119.5 . . ?
C41 C42 H42B 119.5 . . ?
C52' C51' C56' 116.6(4) . . ?
C52' C51' C5' 123.4(4) . . ?
C56' C51' C5' 119.8(4) . . ?
C42' C43' C44' 119.6(4) . . ?
C42' C43' H43A 120.2 . . ?
C44' C43' H43A 120.2 . . ?
C56 C51 C52 116.9(4) . . ?
C56 C51 C5 120.3(4) . . ?
C52 C51 C5 122.8(4) . . ?
C36 C31 C32 117.8(4) . . ?
C36 C31 C3 121.6(4) . . ?
C32 C31 C3 120.5(4) . . ?
C21 C22 C23 121.3(4) . . ?
C21 C22 H22B 119.3 . . ?
C23 C22 H22B 119.3 . . ?
C24 C25 C26 119.9(4) . . ?
C24 C25 H25A 120.0 . . ?
C26 C25 H25A 120.0 . . ?
C36 C35 C34 121.1(4) . . ?
C36 C35 H35A 119.5 . . ?
C34 C35 H35A 119.5 . . ?
C33 C32 C31 121.8(4) . . ?
C33 C32 H32A 119.1 . . ?
C31 C32 H32A 119.1 . . ?
C45' C46' C41' 120.9(4) . . ?
C45' C46' H46A 119.6 . . ?
C41' C46' H46A 119.6 . . ?
C55 C54 C53 120.0(4) . . ?
C55 C54 H54A 120.0 . . ?
C53 C54 H54A 120.0 . . ?
C45 C46 C41 120.9(4) . . ?
C45 C46 H46B 119.5 . . ?
C41 C46 H46B 119.5 . . ?
C24 C23 C22 119.7(4) . . ?
C24 C23 H23A 120.1 . . ?
C22 C23 H23A 120.1 . . ?
C55 C56 C51 122.3(4) . . ?
C55 C56 H56A 118.8 . . ?
C51 C56 H56A 118.8 . . ?
C3' C2' C21' 126.4(4) . . ?
C3' C2' Si1' 108.1(3) . . ?
C21' C2' Si1' 125.2(3) . . ?
C46' C45' C44' 120.9(4) . . ?
C46' C45' H45A 119.6 . . ?
C44' C45' H45A 119.6 . . ?
C7 C8 Si1 87.2(3) . . ?
C7 C8 H8A 114.1 . . ?
Si1 C8 H8A 114.1 . . ?
C7 C8 H8B 114.1 . . ?
Si1 C8 H8B 114.1 . . ?
H8A C8 H8B 111.3 . . ?
C42 C43 C44 120.6(4) . . ?
C42 C43 H43B 119.7 . . ?
C44 C43 H43B 119.7 . . ?
C26' C21' C22' 117.9(4) . . ?
C26' C21' C2' 122.5(4) . . ?
C22' C21' C2' 119.6(4) . . ?
C26' C25' C24' 119.7(4) . . ?
C26' C25' H25B 120.1 . . ?
C24' C25' H25B 120.1 . . ?
C54 C55 C56 119.3(4) . . ?
C54 C55 H55A 120.3 . . ?
C56 C55 H55A 120.3 . . ?
C53' C52' C51' 121.6(4) . . ?
C53' C52' H52B 119.2 . . ?
C51' C52' H52B 119.2 . . ?
C7 C6 Si1 87.7(3) . . ?
C7 C6 H6A 114.0 . . ?
Si1 C6 H6A 114.0 . . ?
C7 C6 H6B 114.0 . . ?
Si1 C6 H6B 114.0 . . ?
H6A C6 H6B 111.2 . . ?
C7' C8' Si1' 87.8(3) . . ?
C7' C8' H8'A 114.0 . . ?
Si1' C8' H8'A 114.0 . . ?
C7' C8' H8'B 114.0 . . ?
Si1' C8' H8'B 114.0 . . ?
H8'A C8' H8'B 111.2 . . ?
C7' C6' Si1' 87.2(3) . . ?
C7' C6' H6'A 114.1 . . ?
Si1' C6' H6'A 114.1 . . ?
C7' C6' H6'B 114.1 . . ?
Si1' C6' H6'B 114.1 . . ?
H6'A C6' H6'B 111.3 . . ?
C33 C34 C35 119.2(4) . . ?
C33 C34 H34A 120.4 . . ?
C35 C34 H34A 120.4 . . ?
C35 C36 C31 120.7(4) . . ?
C35 C36 H36A 119.7 . . ?
C31 C36 H36A 119.7 . . ?
C45 C44 C43 119.7(4) . . ?
C45 C44 H44A 120.1 . . ?
C43 C44 H44A 120.1 . . ?
C25' C26' C21' 121.2(4) . . ?
C25' C26' H26B 119.4 . . ?
C21' C26' H26B 119.4 . . ?
C45' C44' C43' 119.4(4) . . ?
C45' C44' H44B 120.3 . . ?
C43' C44' H44B 120.3 . . ?
C55' C54' C53' 120.4(4) . . ?
C55' C54' H54B 119.8 . . ?
C53' C54' H54B 119.8 . . ?
C23' C24' C25' 120.2(4) . . ?
C23' C24' H24A 119.9 . . ?
C25' C24' H24A 119.9 . . ?
C55' C56' C51' 122.2(4) . . ?
C55' C56' H56B 118.9 . . ?
C51' C56' H56B 118.9 . . ?
C34 C33 C32 119.4(4) . . ?
C34 C33 H33A 120.3 . . ?
C32 C33 H33A 120.3 . . ?
C52' C53' C54' 119.8(5) . . ?
C52' C53' H53B 120.1 . . ?
C54' C53' H53B 120.1 . . ?
C23 C24 C25 120.3(4) . . ?
C23 C24 H24B 119.8 . . ?
C25 C24 H24B 119.8 . . ?
C31' C36' C35' 121.0(5) . . ?
C31' C36' H36B 119.5 . . ?
C35' C36' H36B 119.5 . . ?
C8 C7 C6 102.2(3) . . ?
C8 C7 Si1 52.2(2) . . ?
C6 C7 Si1 52.1(2) . . ?
C8 C7 H7A 111.3 . . ?
C6 C7 H7A 111.3 . . ?
Si1 C7 H7A 113.1 . . ?
C8 C7 H7B 111.3 . . ?
C6 C7 H7B 111.3 . . ?
Si1 C7 H7B 137.7 . . ?
H7A C7 H7B 109.2 . . ?
C44 C45 C46 119.9(4) . . ?
C44 C45 H45B 120.0 . . ?
C46 C45 H45B 120.0 . . ?
C31' C32' C33' 120.6(5) . . ?
C31' C32' H32B 119.7 . . ?
C33' C32' H32B 119.7 . . ?
C8' C7' C6' 100.0(3) . . ?
C8' C7' Si1' 51.5(2) . . ?
C6' C7' Si1' 51.9(2) . . ?
C8' C7' H7'A 111.8 . . ?
C6' C7' H7'A 111.8 . . ?
Si1' C7' H7'A 110.0 . . ?
C8' C7' H7'B 111.8 . . ?
C6' C7' H7'B 111.8 . . ?
Si1' C7' H7'B 140.5 . . ?
H7'A C7' H7'B 109.5 . . ?
C34' C33' C32' 120.3(5) . . ?
C34' C33' H33B 119.9 . . ?
C32' C33' H33B 119.9 . . ?
C24' C23' C22' 119.7(5) . . ?
C24' C23' H23B 120.1 . . ?
C22' C23' H23B 120.1 . . ?
C35' C34' C33' 121.0(6) . . ?
C35' C34' H34B 119.5 . . ?
C33' C34' H34B 119.5 . . ?
C54' C55' C56' 119.4(5) . . ?
C54' C55' H55B 120.3 . . ?
C56' C55' H55B 120.3 . . ?
C34' C35' C36' 119.0(6) . . ?
C34' C35' H35B 120.5 . . ?
C36' C35' H35B 120.5 . . ?
Cl1S C1S Cl3S 110.6(3) . . ?
Cl1S C1S Cl2S 111.3(3) . . ?
Cl3S C1S Cl2S 107.9(3) . . ?
Cl1S C1S H1SA 109.0 . . ?
Cl3S C1S H1SA 109.0 . . ?
Cl2S C1S H1SA 109.0 . . ?

loop_
_geom_bond_atom_site_label_1
_geom_bond_atom_site_label_2
_geom_bond_distance
_geom_bond_site_symmetry_2
_geom_bond_publ_flag
Si1 C5 1.849(4) . ?
Si1 C2 1.854(4) . ?
Si1 C6 1.855(4) . ?
Si1 C8 1.858(4) . ?
Si1 C7 2.348(5) . ?
Si1' C2' 1.840(4) . ?
Si1' C5' 1.841(4) . ?
Si1' C6' 1.848(4) . ?
Si1' C8' 1.836(4) . ?
Si1' C7' 2.346(5) . ?
Cl3S C1S 1.742(5) . ?
Cl2S C1S 1.732(5) . ?
Cl1S C1S 1.710(5) . ?
C4 C5 1.344(5) . ?
C4 C41 1.474(5) . ?
C4 C3 1.489(5) . ?
C3 C2 1.340(5) . ?
C3 C31 1.479(5) . ?
C5' C4' 1.338(5) . ?
C5' C51' 1.470(5) . ?
C52 C53 1.358(5) . ?
C52 C51 1.376(5) . ?
C52 H52A 0.9500 . ?
C3' C2' 1.346(5) . ?
C3' C31' 1.464(5) . ?
C3' C4' 1.492(5) . ?
C21 C22 1.382(5) . ?
C21 C26 1.387(5) . ?
C21 C2 1.454(5) . ?
C41 C46 1.368(5) . ?
C41 C42 1.382(5) . ?
C26 C25 1.368(5) . ?
C26 H26A 0.9500 . ?
C5 C51 1.464(5) . ?
C41' C42' 1.382(5) . ?
C41' C46' 1.392(5) . ?
C41' C4' 1.474(5) . ?
C22' C21' 1.382(5) . ?
C22' C23' 1.373(5) . ?
C22' H22A 0.9500 . ?
C31' C36' 1.391(6) . ?
C31' C32' 1.372(5) . ?
C53 C54 1.372(5) . ?
C53 H53A 0.9500 . ?
C42' C43' 1.355(5) . ?
C42' H42A 0.9500 . ?
C42 C43 1.365(5) . ?
C42 H42B 0.9500 . ?
C51' C52' 1.382(5) . ?
C51' C56' 1.379(5) . ?
C43' C44' 1.378(5) . ?
C43' H43A 0.9500 . ?
C51 C56 1.375(5) . ?
C31 C36 1.379(5) . ?
C31 C32 1.371(5) . ?
C22 C23 1.372(5) . ?
C22 H22B 0.9500 . ?
C25 C24 1.366(5) . ?
C25 H25A 0.9500 . ?
C35 C36 1.357(5) . ?
C35 C34 1.370(6) . ?
C35 H35A 0.9500 . ?
C32 C33 1.374(5) . ?
C32 H32A 0.9500 . ?
C46' C45' 1.364(5) . ?
C46' H46A 0.9500 . ?
C54 C55 1.357(5) . ?
C54 H54A 0.9500 . ?
C46 C45 1.384(5) . ?
C46 H46B 0.9500 . ?
C23 C24 1.364(5) . ?
C23 H23A 0.9500 . ?
C56 C55 1.362(5) . ?
C56 H56A 0.9500 . ?
C2' C21' 1.466(5) . ?
C45' C44' 1.360(5) . ?
C45' H45A 0.9500 . ?
C8 C7 1.530(5) . ?
C8 H8A 0.9900 . ?
C8 H8B 0.9900 . ?
C43 C44 1.358(5) . ?
C43 H43B 0.9500 . ?
C21' C26' 1.370(5) . ?
C25' C26' 1.379(5) . ?
C25' C24' 1.365(6) . ?
C25' H25B 0.9500 . ?
C55 H55A 0.9500 . ?
C52' C53' 1.361(5) . ?
C52' H52B 0.9500 . ?
C6 C7 1.517(5) . ?
C6 H6A 0.9900 . ?
C6 H6B 0.9900 . ?
C8' C7' 1.532(6) . ?
C8' H8'A 0.9900 . ?
C8' H8'B 0.9900 . ?
C6' C7' 1.536(6) . ?
C6' H6'A 0.9900 . ?
C6' H6'B 0.9900 . ?
C34 C33 1.368(6) . ?
C34 H34A 0.9500 . ?
C36 H36A 0.9500 . ?
C44 C45 1.361(6) . ?
C44 H44A 0.9500 . ?
C26' H26B 0.9500 . ?
C44' H44B 0.9500 . ?
C54' C55' 1.357(6) . ?
C54' C53' 1.364(6) . ?
C54' H54B 0.9500 . ?
C24' C23' 1.363(6) . ?
C24' H24A 0.9500 . ?
C56' C55' 1.361(6) . ?
C56' H56B 0.9500 . ?
C33 H33A 0.9500 . ?
C53' H53B 0.9500 . ?
C24 H24B 0.9500 . ?
C36' C35' 1.387(6) . ?
C36' H36B 0.9500 . ?
C7 H7A 0.9900 . ?
C7 H7B 0.9900 . ?
C45 H45B 0.9500 . ?
C32' C33' 1.384(6) . ?
C32' H32B 0.9500 . ?
C7' H7'A 0.9900 . ?
C7' H7'B 0.9900 . ?
C33' C34' 1.350(7) . ?
C33' H33B 0.9500 . ?
C23' H23B 0.9500 . ?
C34' C35' 1.360(7) . ?
C34' H34B 0.9500 . ?
C55' H55B 0.9500 . ?
C35' H35B 0.9500 . ?
C1S H1SA 1.0000 . ?

loop_
_geom_torsion_atom_site_label_1
_geom_torsion_atom_site_label_2
_geom_torsion_atom_site_label_3
_geom_torsion_atom_site_label_4
_geom_torsion
_geom_torsion_site_symmetry_1
_geom_torsion_site_symmetry_2
_geom_torsion_site_symmetry_3
_geom_torsion_site_symmetry_4
_geom_torsion_publ_flag
C5 C4 C3 C2 2.3(5) . . . . ?
C41 C4 C3 C2 -178.3(4) . . . . ?
C5 C4 C3 C31 -177.8(3) . . . . ?
C41 C4 C3 C31 1.5(5) . . . . ?
C2' Si1' C5' C4' -1.1(3) . . . . ?
C6' Si1' C5' C4' 125.4(3) . . . . ?
C8' Si1' C5' C4' -132.3(3) . . . . ?
C7' Si1' C5' C4' 179.8(3) . . . . ?
C2' Si1' C5' C51' 169.5(3) . . . . ?
C6' Si1' C5' C51' -64.0(4) . . . . ?
C8' Si1' C5' C51' 38.3(4) . . . . ?
C7' Si1' C5' C51' -9.6(6) . . . . ?
C5 C4 C41 C46 58.1(5) . . . . ?
C3 C4 C41 C46 -121.2(4) . . . . ?
C5 C4 C41 C42 -121.9(4) . . . . ?
C3 C4 C41 C42 58.8(5) . . . . ?
C22 C21 C26 C25 0.9(6) . . . . ?
C2 C21 C26 C25 177.5(4) . . . . ?
C41 C4 C5 C51 4.8(6) . . . . ?
C3 C4 C5 C51 -175.9(3) . . . . ?
C41 C4 C5 Si1 178.0(3) . . . . ?
C3 C4 C5 Si1 -2.7(4) . . . . ?
C2 Si1 C5 C4 2.0(3) . . . . ?
C6 Si1 C5 C4 132.7(3) . . . . ?
C8 Si1 C5 C4 -128.1(3) . . . . ?
C7 Si1 C5 C4 -174.8(3) . . . . ?
C2 Si1 C5 C51 175.3(3) . . . . ?
C6 Si1 C5 C51 -54.0(4) . . . . ?
C8 Si1 C5 C51 45.2(4) . . . . ?
C7 Si1 C5 C51 -1.5(5) . . . . ?
C31 C3 C2 C21 4.0(7) . . . . ?
C4 C3 C2 C21 -176.1(3) . . . . ?
C31 C3 C2 Si1 179.5(3) . . . . ?
C4 C3 C2 Si1 -0.6(4) . . . . ?
C22 C21 C2 C3 -139.3(4) . . . . ?
C26 C21 C2 C3 44.3(6) . . . . ?
C22 C21 C2 Si1 46.1(5) . . . . ?
C26 C21 C2 Si1 -130.4(4) . . . . ?
C5 Si1 C2 C3 -0.7(3) . . . . ?
C6 Si1 C2 C3 -135.3(3) . . . . ?
C8 Si1 C2 C3 127.9(3) . . . . ?
C7 Si1 C2 C3 176.9(3) . . . . ?
C5 Si1 C2 C21 174.8(3) . . . . ?
C6 Si1 C2 C21 40.2(4) . . . . ?
C8 Si1 C2 C21 -56.6(4) . . . . ?
C7 Si1 C2 C21 -7.6(4) . . . . ?
C2' C3' C31' C36' -127.4(4) . . . . ?
C4' C3' C31' C36' 54.7(5) . . . . ?
C2' C3' C31' C32' 53.3(6) . . . . ?
C4' C3' C31' C32' -124.7(4) . . . . ?
C51 C52 C53 C54 0.4(6) . . . . ?
C51' C5' C4' C41' 5.0(6) . . . . ?
Si1' C5' C4' C41' 175.7(3) . . . . ?
C51' C5' C4' C3' -172.7(4) . . . . ?
Si1' C5' C4' C3' -2.0(4) . . . . ?
C42' C41' C4' C5' -123.8(4) . . . . ?
C46' C41' C4' C5' 54.4(6) . . . . ?
C42' C41' C4' C3' 53.8(5) . . . . ?
C46' C41' C4' C3' -128.0(4) . . . . ?
C2' C3' C4' C5' 5.6(5) . . . . ?
C31' C3' C4' C5' -176.3(4) . . . . ?
C2' C3' C4' C41' -172.3(3) . . . . ?
C31' C3' C4' C41' 5.9(5) . . . . ?
C46' C41' C42' C43' -1.3(6) . . . . ?
C4' C41' C42' C43' 176.9(4) . . . . ?
C46 C41 C42 C43 0.1(6) . . . . ?
C4 C41 C42 C43 -179.9(4) . . . . ?
C4' C5' C51' C52' 45.9(6) . . . . ?
Si1' C5' C51' C52' -123.2(4) . . . . ?
C4' C5' C51' C56' -138.3(4) . . . . ?
Si1' C5' C51' C56' 52.6(5) . . . . ?
C41' C42' C43' C44' 1.5(6) . . . . ?
C53 C52 C51 C56 0.1(6) . . . . ?
C53 C52 C51 C5 179.5(4) . . . . ?
C4 C5 C51 C56 -132.9(4) . . . . ?
Si1 C5 C51 C56 55.1(5) . . . . ?
C4 C5 C51 C52 47.7(6) . . . . ?
Si1 C5 C51 C52 -124.3(4) . . . . ?
C2 C3 C31 C36 -120.2(4) . . . . ?
C4 C3 C31 C36 59.9(5) . . . . ?
C2 C3 C31 C32 62.9(6) . . . . ?
C4 C3 C31 C32 -116.9(4) . . . . ?
C26 C21 C22 C23 -2.3(6) . . . . ?
C2 C21 C22 C23 -178.9(4) . . . . ?
C21 C26 C25 C24 0.2(6) . . . . ?
C36 C31 C32 C33 -1.2(6) . . . . ?
C3 C31 C32 C33 175.7(4) . . . . ?
C42' C41' C46' C45' 0.8(6) . . . . ?
C4' C41' C46' C45' -177.5(4) . . . . ?
C52 C53 C54 C55 0.2(6) . . . . ?
C42 C41 C46 C45 -0.1(6) . . . . ?
C4 C41 C46 C45 179.9(4) . . . . ?
C21 C22 C23 C24 2.5(7) . . . . ?
C52 C51 C56 C55 -1.2(6) . . . . ?
C5 C51 C56 C55 179.3(4) . . . . ?
C31' C3' C2' C21' 2.2(7) . . . . ?
C4' C3' C2' C21' -179.8(4) . . . . ?
C31' C3' C2' Si1' 176.1(3) . . . . ?
C4' C3' C2' Si1' -6.0(4) . . . . ?
C5' Si1' C2' C3' 4.1(3) . . . . ?
C6' Si1' C2' C3' -130.0(3) . . . . ?
C8' Si1' C2' C3' 135.9(3) . . . . ?
C7' Si1' C2' C3' -176.5(3) . . . . ?
C5' Si1' C2' C21' 178.0(4) . . . . ?
C6' Si1' C2' C21' 44.0(4) . . . . ?
C8' Si1' C2' C21' -50.2(4) . . . . ?
C7' Si1' C2' C21' -2.5(4) . . . . ?
C41' C46' C45' C44' -0.5(6) . . . . ?
C5 Si1 C8 C7 -138.0(3) . . . . ?
C2 Si1 C8 C7 106.7(3) . . . . ?
C6 Si1 C8 C7 -12.7(3) . . . . ?
C41 C42 C43 C44 0.7(6) . . . . ?
C23' C22' C21' C26' -1.2(6) . . . . ?
C23' C22' C21' C2' 179.7(4) . . . . ?
C3' C2' C21' C26' 44.3(6) . . . . ?
Si1' C2' C21' C26' -128.5(4) . . . . ?
C3' C2' C21' C22' -136.5(4) . . . . ?
Si1' C2' C21' C22' 50.6(5) . . . . ?
C53 C54 C55 C56 -1.3(6) . . . . ?
C51 C56 C55 C54 1.9(7) . . . . ?
C56' C51' C52' C53' 0.6(6) . . . . ?
C5' C51' C52' C53' 176.5(4) . . . . ?
C5 Si1 C6 C7 132.7(3) . . . . ?
C2 Si1 C6 C7 -108.6(3) . . . . ?
C8 Si1 C6 C7 12.8(3) . . . . ?
C2' Si1' C8' C7' 98.8(3) . . . . ?
C5' Si1' C8' C7' -143.8(3) . . . . ?
C6' Si1' C8' C7' -16.3(3) . . . . ?
C2' Si1' C6' C7' -104.6(3) . . . . ?
C5' Si1' C6' C7' 139.7(3) . . . . ?
C8' Si1' C6' C7' 16.2(3) . . . . ?
C36 C35 C34 C33 -1.3(6) . . . . ?
C34 C35 C36 C31 1.2(6) . . . . ?
C32 C31 C36 C35 0.1(6) . . . . ?
C3 C31 C36 C35 -176.9(4) . . . . ?
C42 C43 C44 C45 -1.5(6) . . . . ?
C24' C25' C26' C21' 0.1(6) . . . . ?
C22' C21' C26' C25' 0.8(6) . . . . ?
C2' C21' C26' C25' 180.0(4) . . . . ?
C46' C45' C44' C43' 0.7(6) . . . . ?
C42' C43' C44' C45' -1.1(6) . . . . ?
C26' C25' C24' C23' -0.8(7) . . . . ?
C52' C51' C56' C55' -1.9(7) . . . . ?
C5' C51' C56' C55' -177.9(4) . . . . ?
C35 C34 C33 C32 0.1(6) . . . . ?
C31 C32 C33 C34 1.1(6) . . . . ?
C51' C52' C53' C54' -0.6(7) . . . . ?
C55' C54' C53' C52' 1.9(7) . . . . ?
C22 C23 C24 C25 -1.2(7) . . . . ?
C26 C25 C24 C23 -0.1(6) . . . . ?
C32' C31' C36' C35' 0.0(6) . . . . ?
C3' C31' C36' C35' -179.4(4) . . . . ?
Si1 C8 C7 C6 15.7(3) . . . . ?
Si1 C6 C7 C8 -15.7(3) . . . . ?
C5 Si1 C7 C8 74.7(4) . . . . ?
C2 Si1 C7 C8 -101.4(3) . . . . ?
C6 Si1 C7 C8 160.5(4) . . . . ?
C5 Si1 C7 C6 -85.8(4) . . . . ?
C2 Si1 C7 C6 98.1(3) . . . . ?
C8 Si1 C7 C6 -160.5(4) . . . . ?
C43 C44 C45 C46 1.5(6) . . . . ?
C41 C46 C45 C44 -0.7(6) . . . . ?
C36' C31' C32' C33' -0.1(6) . . . . ?
C3' C31' C32' C33' 179.3(4) . . . . ?
Si1' C8' C7' C6' 19.7(3) . . . . ?
Si1' C6' C7' C8' -19.5(3) . . . . ?
C2' Si1' C7' C8' -106.6(3) . . . . ?
C5' Si1' C7' C8' 72.3(4) . . . . ?
C6' Si1' C7' C8' 155.1(4) . . . . ?
C2' Si1' C7' C6' 98.3(3) . . . . ?
C5' Si1' C7' C6' -82.8(4) . . . . ?
C8' Si1' C7' C6' -155.1(4) . . . . ?
C31' C32' C33' C34' -0.6(7) . . . . ?
C25' C24' C23' C22' 0.5(7) . . . . ?
C21' C22' C23' C24' 0.5(7) . . . . ?
C32' C33' C34' C35' 1.4(8) . . . . ?
C53' C54' C55' C56' -3.1(8) . . . . ?
C51' C56' C55' C54' 3.1(8) . . . . ?
C33' C34' C35' C36' -1.5(7) . . . . ?
C31' C36' C35' C34' 0.8(7) . . . . ?

loop_
_cod_related_entry_id
_cod_related_entry_database
_cod_related_entry_code
1 ChemSpider 30653671
